data_4509034
loop_
_publ_author_name
'Hao, Hong-Qing'
'Liu, Wen-Ting'
'Tan, Wei'
'Lin, Zhuojia'
'Tong, Ming-Liang'

_publ_section_title
;
 Enantiopure and Racemic Sandwich-like Networks with Dehydration,
 Readsorption, and Selective Guest-Exchange Phase Transformations
;
_journal_issue 1
_journal_name_full 'Crystal Growth &amp; Design'
_journal_page_first 457
_journal_paper_doi 10.1021/cg800710q
_journal_volume 9
_journal_year 2009
_chemical_absolute_configuration ad
_chemical_formula_sum 'C42 H48 Ag2 N4 O9'
_chemical_formula_weight 968.58
_chemical_name_systematic
; 
 ? 
;
_space_group_IT_number 4
_symmetry_cell_setting monoclinic
_symmetry_space_group_name_Hall 'P 2yb'
_symmetry_space_group_name_H-M 'P 1 21 1'
_atom_sites_solution_hydrogens geom
_atom_sites_solution_primary direct
_atom_sites_solution_secondary difmap
_audit_creation_method SHELXL-97
_cell_angle_alpha 90.00
_cell_angle_beta 93.377(2)
_cell_angle_gamma 90.00
_cell_formula_units_Z 2
_cell_length_a 9.6683(2)
_cell_length_b 8.8016(2)
_cell_length_c 24.1522(6)
_cell_measurement_temperature 123(2)
_cell_volume 2051.70(8)
_computing_structure_refinement 'SHELXL-97 (Sheldrick, 1997)'
_computing_structure_solution 'SHELXS-97 (Sheldrick, 1990)'
_diffrn_ambient_temperature 123(2)
_diffrn_measured_fraction_theta_full 0.928
_diffrn_measured_fraction_theta_max 0.928
_diffrn_measurement_device_type 'Gemini S Ultra'
_diffrn_measurement_method '\w and \p scan'
_diffrn_radiation_monochromator graphite
_diffrn_radiation_source 'fine-focus sealed tube'
_diffrn_radiation_type MoK\a
_diffrn_radiation_wavelength 0.71073
_diffrn_reflns_av_R_equivalents 0.0268
_diffrn_reflns_av_sigmaI/netI 0.0626
_diffrn_reflns_limit_h_max 12
_diffrn_reflns_limit_h_min -12
_diffrn_reflns_limit_k_max 11
_diffrn_reflns_limit_k_min -11
_diffrn_reflns_limit_l_max 31
_diffrn_reflns_limit_l_min -31
_diffrn_reflns_number 18628
_diffrn_reflns_theta_full 28.00
_diffrn_reflns_theta_max 28.00
_diffrn_reflns_theta_min 3.13
_exptl_absorpt_coefficient_mu 1.014
_exptl_absorpt_correction_T_max 0.8966
_exptl_absorpt_correction_T_min 0.7714
_exptl_absorpt_correction_type multi-scan
_exptl_crystal_colour Colourless
_exptl_crystal_density_diffrn 1.568
_exptl_crystal_density_method 'not measured'
_exptl_crystal_description block
_exptl_crystal_F_000 988
_exptl_crystal_size_max 0.27
_exptl_crystal_size_mid 0.19
_exptl_crystal_size_min 0.11
_refine_diff_density_max 0.687
_refine_diff_density_min -0.381
_refine_diff_density_rms 0.057
_refine_ls_abs_structure_details 'Flack H D (1983), Acta Cryst. A39, 876-881'
_refine_ls_abs_structure_Flack -0.060(14)
_refine_ls_extinction_method none
_refine_ls_goodness_of_fit_ref 0.895
_refine_ls_hydrogen_treatment mixed
_refine_ls_matrix_type full
_refine_ls_number_parameters 544
_refine_ls_number_reflns 8607
_refine_ls_number_restraints 13
_refine_ls_restrained_S_all 0.894
_refine_ls_R_factor_all 0.0396
_refine_ls_R_factor_gt 0.0267
_refine_ls_shift/su_max 0.005
_refine_ls_shift/su_mean 0.000
_refine_ls_structure_factor_coef Fsqd
_refine_ls_weighting_details 'calc w=1/[\s^2^(Fo^2^)+(0.0197P)^2^+0.0000P] where P=(Fo^2^+2Fc^2^)/3'
_refine_ls_weighting_scheme calc
_refine_ls_wR_factor_gt 0.0460
_refine_ls_wR_factor_ref 0.0474
_reflns_number_gt 6280
_reflns_number_total 8607
_reflns_threshold_expression >2sigma(I)
_cod_data_source_file cg800710qsup1.cif
_cod_data_source_block complex2
_cod_depositor_comments
;
The following automatic conversions were performed:

'_symmetry_cell_setting' value 'Monoclinic' changed to 'monoclinic'
according to /home/saulius/struct/CIF-dictionaries/cif_core.dic
dictionary named 'cif_core.dic' version 2.4.2 from 2011-04-26.

Automatic conversion script
Id: cif_fix_values 1891 2012-01-12 08:04:46Z andrius 
;
_cod_original_sg_symbol_H-M P2(1)
_cod_database_code 4509034

loop_
_symmetry_equiv_pos_as_xyz
'x, y, z'
'-x, y+1/2, -z'

loop_
_atom_site_label
_atom_site_type_symbol
_atom_site_fract_x
_atom_site_fract_y
_atom_site_fract_z
_atom_site_U_iso_or_equiv
_atom_site_adp_type
_atom_site_occupancy
_atom_site_symmetry_multiplicity
_atom_site_calc_flag
_atom_site_refinement_flags
Ag1 Ag -0.25254(2) -0.151790(19) 0.722232(11) 0.02813(7) Uani 1 1 d .
Ag2 Ag 0.23370(2) -0.34737(2) 1.223507(11) 0.03074(8) Uani 1 1 d .
N1 N -0.2314(2) -0.3239(3) 0.78626(12) 0.0225(7) Uani 1 1 d .
N2 N 0.1471(3) -0.4848(3) 1.15625(13) 0.0241(7) Uani 1 1 d .
N3 N -0.3038(3) -0.0175(3) 0.64847(13) 0.0234(7) Uani 1 1 d .
N4 N -0.6835(3) -0.1798(3) 0.28077(13) 0.0258(7) Uani 1 1 d .
O1 O 0.00971(19) -0.1318(2) 0.70852(10) 0.0334(5) Uani 1 1 d .
O2 O -0.0065(2) 0.1198(2) 0.71989(10) 0.0303(6) Uani 1 1 d .
O3 O 0.2837(2) -0.1087(2) 0.69019(10) 0.0328(6) Uani 1 1 d D
H3O H 0.237(3) -0.191(3) 0.6881(18) 0.056(13) Uiso 1 1 d D
O4 O -0.6492(3) 0.2388(3) 0.81027(13) 0.0590(8) Uani 1 1 d .
O5 O -0.5592(3) 0.1148(3) 0.88367(15) 0.0707(10) Uani 1 1 d .
O6 O -0.7338(3) 0.2169(3) 0.95063(10) 0.0401(6) Uani 1 1 d D
H6O H -0.677(4) 0.145(4) 0.9504(14) 0.11(2) Uiso 1 1 d D
O1W O -0.4951(2) -0.0400(3) 0.77280(12) 0.0392(6) Uani 1 1 d D
H1WA H -0.561(3) -0.087(3) 0.7555(13) 0.041(11) Uiso 1 1 d D
H1WB H -0.525(4) 0.024(4) 0.7947(15) 0.073(17) Uiso 1 1 d D
O2W O 0.1449(3) -0.6210(3) 0.74624(13) 0.0599(8) Uani 1 1 d D
H2WA H 0.095(3) -0.686(3) 0.7307(17) 0.072 Uiso 1 1 d D
H2WB H 0.213(3) -0.653(4) 0.7648(17) 0.072 Uiso 1 1 d D
O3W O 0.1282(4) -0.3925(3) 0.66705(16) 0.0726(10) Uani 1 1 d D
H3WA H 0.081(4) -0.317(3) 0.6804(18) 0.11(2) Uiso 1 1 d D
H3WB H 0.128(4) -0.460(3) 0.6923(13) 0.064(15) Uiso 1 1 d D
C1 C 0.0551(3) 0.0018(4) 0.70680(14) 0.0239(7) Uani 1 1 d .
C2 C 0.1986(3) 0.0235(3) 0.68385(14) 0.0265(7) Uani 1 1 d .
H2 H 0.2462 0.1082 0.7049 0.032 Uiso 1 1 calc R
C3 C 0.1778(3) 0.0721(3) 0.62381(14) 0.0253(8) Uani 1 1 d .
C4 C 0.1647(4) 0.2273(4) 0.61011(17) 0.0377(10) Uani 1 1 d .
H4 H 0.1718 0.3015 0.6387 0.045 Uiso 1 1 calc R
C5 C 0.1417(4) 0.2724(4) 0.55638(17) 0.0424(10) Uani 1 1 d .
H5 H 0.1330 0.3775 0.5480 0.051 Uiso 1 1 calc R
C6 C 0.1311(3) 0.1667(5) 0.51401(16) 0.0475(10) Uani 1 1 d .
H6 H 0.1144 0.1987 0.4766 0.057 Uiso 1 1 calc R
C7 C 0.1449(3) 0.0152(4) 0.52641(15) 0.0387(9) Uani 1 1 d .
H7 H 0.1393 -0.0578 0.4974 0.046 Uiso 1 1 calc R
C8 C 0.1670(3) -0.0321(4) 0.58096(15) 0.0339(9) Uani 1 1 d .
H8 H 0.1748 -0.1375 0.5890 0.041 Uiso 1 1 calc R
C9 C -0.6379(4) 0.2086(4) 0.86058(18) 0.0378(9) Uani 1 1 d .
C10 C -0.7313(3) 0.2952(3) 0.89948(13) 0.0260(7) Uani 1 1 d D
H10 H -0.8276 0.2962 0.8819 0.031 Uiso 1 1 calc R
C11 C -0.6845(3) 0.4592(3) 0.90789(14) 0.0239(7) Uani 1 1 d .
C12 C -0.7018(3) 0.5652(3) 0.86504(15) 0.0282(8) Uani 1 1 d .
H12 H -0.7468 0.5358 0.8307 0.034 Uiso 1 1 calc R
C13 C -0.6538(3) 0.7131(4) 0.87214(18) 0.0353(10) Uani 1 1 d .
H13 H -0.6651 0.7841 0.8426 0.042 Uiso 1 1 calc R
C14 C -0.5898(3) 0.7567(3) 0.92224(18) 0.0355(9) Uani 1 1 d .
H14 H -0.5573 0.8580 0.9272 0.043 Uiso 1 1 calc R
C15 C -0.5731(3) 0.6540(4) 0.96483(15) 0.0365(8) Uani 1 1 d .
H15 H -0.5292 0.6843 0.9993 0.044 Uiso 1 1 calc R
C16 C -0.6202(3) 0.5061(3) 0.95765(14) 0.0284(8) Uani 1 1 d .
H16 H -0.6081 0.4358 0.9874 0.034 Uiso 1 1 calc R
C17 C -0.1062(3) -0.3859(4) 0.79921(16) 0.0342(9) Uani 1 1 d .
H17 H -0.0292 -0.3565 0.7790 0.041 Uiso 1 1 calc R
C18 C -0.0875(3) -0.4922(4) 0.84162(16) 0.0336(10) Uani 1 1 d .
H18 H 0.0023 -0.5328 0.8502 0.040 Uiso 1 1 calc R
C19 C -0.1957(3) -0.5394(3) 0.87117(13) 0.0198(7) Uani 1 1 d .
C20 C -0.3248(3) -0.4763(3) 0.85725(13) 0.0271(7) Uani 1 1 d .
H20 H -0.4032 -0.5058 0.8766 0.033 Uiso 1 1 calc R
C21 C -0.3384(3) -0.3701(4) 0.81488(14) 0.0266(7) Uani 1 1 d .
H21 H -0.4275 -0.3283 0.8057 0.032 Uiso 1 1 calc R
C22 C -0.1727(3) -0.6505(3) 0.91873(12) 0.0245(6) Uani 1 1 d .
H22A H -0.1174 -0.7374 0.9063 0.029 Uiso 1 1 calc R
H22B H -0.2635 -0.6903 0.9290 0.029 Uiso 1 1 calc R
C23 C -0.0982(3) -0.5788(3) 0.96980(12) 0.0230(7) Uani 1 1 d .
H23A H -0.0152 -0.5237 0.9584 0.028 Uiso 1 1 calc R
H23B H -0.1604 -0.5042 0.9863 0.028 Uiso 1 1 calc R
C24 C -0.0543(3) -0.6977(3) 1.01315(12) 0.0238(7) Uani 1 1 d .
H24A H -0.1371 -0.7545 1.0238 0.029 Uiso 1 1 calc R
H24B H 0.0096 -0.7709 0.9969 0.029 Uiso 1 1 calc R
C25 C 0.0170(3) -0.6268(3) 1.06470(14) 0.0231(8) Uani 1 1 d .
C26 C 0.1607(3) -0.6233(3) 1.07210(14) 0.0240(8) Uani 1 1 d .
H26 H 0.2171 -0.6696 1.0460 0.029 Uiso 1 1 calc R
C27 C 0.2198(3) -0.5501(3) 1.11879(14) 0.0260(8) Uani 1 1 d .
H27 H 0.3180 -0.5474 1.1238 0.031 Uiso 1 1 calc R
C28 C 0.0067(3) -0.4898(3) 1.14964(14) 0.0252(8) Uani 1 1 d .
H28 H -0.0475 -0.4454 1.1769 0.030 Uiso 1 1 calc R
C29 C -0.0583(3) -0.5588(3) 1.10383(13) 0.0239(7) Uani 1 1 d .
H29 H -0.1566 -0.5588 1.0995 0.029 Uiso 1 1 calc R
C30 C -0.4299(3) 0.0436(3) 0.63746(14) 0.0249(7) Uani 1 1 d .
H30 H -0.4966 0.0358 0.6647 0.030 Uiso 1 1 calc R
C31 C -0.4667(3) 0.1176(4) 0.58784(15) 0.0287(9) Uani 1 1 d .
H31 H -0.5568 0.1600 0.5820 0.034 Uiso 1 1 calc R
C32 C -0.3749(3) 0.1295(3) 0.54776(14) 0.0250(8) Uani 1 1 d .
C33 C -0.2414(3) 0.0700(3) 0.55836(14) 0.0293(8) Uani 1 1 d .
H33 H -0.1731 0.0784 0.5318 0.035 Uiso 1 1 calc R
C34 C -0.2124(3) -0.0019(3) 0.60904(14) 0.0275(8) Uani 1 1 d .
H34 H -0.1222 -0.0427 0.6162 0.033 Uiso 1 1 calc R
C35 C -0.4149(4) 0.2003(3) 0.49236(13) 0.0311(8) Uani 1 1 d .
H35A H -0.3327 0.2504 0.4779 0.037 Uiso 1 1 calc R
H35B H -0.4859 0.2794 0.4973 0.037 Uiso 1 1 calc R
C36 C -0.4716(3) 0.0841(3) 0.45009(12) 0.0222(7) Uani 1 1 d .
H36A H -0.3979 0.0100 0.4427 0.027 Uiso 1 1 calc R
H36B H -0.5488 0.0279 0.4658 0.027 Uiso 1 1 calc R
C37 C -0.5232(3) 0.1578(3) 0.39566(12) 0.0300(7) Uani 1 1 d .
H37A H -0.5972 0.2317 0.4029 0.036 Uiso 1 1 calc R
H37B H -0.4461 0.2140 0.3799 0.036 Uiso 1 1 calc R
C38 C -0.5788(3) 0.0419(3) 0.35426(15) 0.0272(8) Uani 1 1 d .
C39 C -0.7156(3) -0.0086(3) 0.35547(15) 0.0298(9) Uani 1 1 d .
H39 H -0.7756 0.0325 0.3814 0.036 Uiso 1 1 calc R
C40 C -0.7626(3) -0.1197(3) 0.31826(15) 0.0295(8) Uani 1 1 d .
H40 H -0.8553 -0.1543 0.3196 0.035 Uiso 1 1 calc R
C41 C -0.5511(3) -0.1298(4) 0.27880(14) 0.0299(8) Uani 1 1 d .
H41 H -0.4937 -0.1705 0.2518 0.036 Uiso 1 1 calc R
C42 C -0.4981(3) -0.0201(3) 0.31560(13) 0.0298(8) Uani 1 1 d .
H42 H -0.4047 0.0121 0.3138 0.036 Uiso 1 1 calc R

loop_
_atom_site_aniso_label
_atom_site_aniso_U_11
_atom_site_aniso_U_22
_atom_site_aniso_U_33
_atom_site_aniso_U_23
_atom_site_aniso_U_13
_atom_site_aniso_U_12
Ag1 0.03379(13) 0.02777(15) 0.02245(17) 0.00344(14) -0.00170(13) 0.00070(12)
Ag2 0.04042(15) 0.02823(15) 0.02267(17) -0.00217(14) -0.00580(14) -0.00377(12)
N1 0.0263(13) 0.0184(15) 0.0226(18) -0.0001(12) 0.0004(13) 0.0017(11)
N2 0.0244(14) 0.0252(14) 0.0224(16) 0.0053(13) -0.0015(14) -0.0011(12)
N3 0.0213(13) 0.0250(14) 0.0233(17) -0.0032(13) -0.0029(14) -0.0011(11)
N4 0.0281(14) 0.0273(16) 0.0216(17) -0.0005(13) -0.0007(14) -0.0014(13)
O1 0.0244(10) 0.0340(11) 0.0428(14) 0.0086(11) 0.0100(11) -0.0006(10)
O2 0.0243(10) 0.0390(13) 0.0280(13) -0.0011(11) 0.0063(11) 0.0050(10)
O3 0.0230(11) 0.0340(13) 0.0420(16) 0.0058(11) 0.0056(12) 0.0054(9)
O4 0.0725(19) 0.0654(18) 0.0421(18) -0.0168(16) 0.0290(18) -0.0183(15)
O5 0.0624(17) 0.0365(14) 0.117(3) 0.0180(16) 0.038(2) 0.0231(13)
O6 0.0551(15) 0.0314(12) 0.0342(15) 0.0091(11) 0.0056(14) -0.0124(12)
O1W 0.0335(13) 0.0445(16) 0.0406(18) -0.0040(15) 0.0098(14) 0.0070(13)
O2W 0.0674(19) 0.0472(17) 0.065(2) -0.0178(15) 0.0049(18) -0.0139(13)
O3W 0.086(2) 0.0425(18) 0.093(3) -0.0010(19) 0.035(2) 0.0006(16)
C1 0.0195(15) 0.0385(19) 0.0140(17) 0.0043(14) 0.0018(15) 0.0018(14)
C2 0.0238(15) 0.0231(14) 0.0326(19) 0.0033(15) 0.0027(16) -0.0006(13)
C3 0.0155(15) 0.0345(18) 0.0268(19) 0.0027(16) 0.0095(16) 0.0016(13)
C4 0.038(2) 0.036(2) 0.040(3) 0.0030(19) 0.007(2) 0.0029(17)
C5 0.041(2) 0.044(2) 0.044(3) 0.015(2) 0.011(2) 0.0045(18)
C6 0.0378(18) 0.074(3) 0.031(2) 0.016(2) 0.0083(18) 0.005(2)
C7 0.0320(18) 0.054(2) 0.030(2) -0.0046(19) 0.0049(19) 0.0069(17)
C8 0.0309(18) 0.0375(18) 0.034(2) -0.0011(18) 0.0097(19) 0.0054(15)
C9 0.041(2) 0.0235(16) 0.052(3) -0.0063(18) 0.022(2) -0.0125(16)
C10 0.0247(15) 0.0300(15) 0.0234(18) 0.0000(14) 0.0036(16) -0.0051(13)
C11 0.0173(15) 0.0240(15) 0.0307(19) 0.0012(15) 0.0048(15) 0.0015(13)
C12 0.0236(17) 0.0287(17) 0.032(2) 0.0028(15) 0.0025(17) -0.0007(13)
C13 0.0282(18) 0.0292(17) 0.050(3) 0.0172(19) 0.0166(19) 0.0063(15)
C14 0.0298(18) 0.0251(18) 0.053(3) -0.0063(18) 0.016(2) -0.0021(14)
C15 0.0271(15) 0.0369(17) 0.045(2) -0.016(2) 0.0020(17) -0.0024(17)
C16 0.0256(16) 0.0271(16) 0.033(2) -0.0009(15) 0.0026(17) 0.0026(13)
C17 0.0206(16) 0.047(2) 0.036(2) 0.0101(17) 0.0044(18) 0.0006(15)
C18 0.0206(16) 0.043(2) 0.037(2) 0.0127(18) -0.0009(18) 0.0077(16)
C19 0.0249(15) 0.0183(15) 0.0164(18) -0.0054(14) 0.0027(15) 0.0000(13)
C20 0.0228(15) 0.0354(16) 0.0239(18) 0.0034(15) 0.0069(16) -0.0033(14)
C21 0.0242(15) 0.0320(17) 0.0240(18) 0.0024(15) 0.0048(16) 0.0067(15)
C22 0.0300(14) 0.0208(13) 0.0224(16) 0.0002(15) -0.0018(14) -0.0025(15)
C23 0.0304(15) 0.0168(13) 0.0220(18) -0.0017(13) 0.0017(15) 0.0006(12)
C24 0.0325(16) 0.0194(14) 0.0194(17) -0.0016(12) 0.0001(16) -0.0023(12)
C25 0.0298(16) 0.0148(15) 0.025(2) 0.0060(14) 0.0021(16) 0.0011(13)
C26 0.0284(15) 0.0246(17) 0.0193(19) 0.0017(15) 0.0045(16) 0.0052(13)
C27 0.0232(16) 0.0273(17) 0.027(2) 0.0069(15) 0.0011(17) 0.0034(14)
C28 0.0281(17) 0.0257(16) 0.0222(19) -0.0013(14) 0.0045(16) -0.0001(13)
C29 0.0239(15) 0.0255(15) 0.0222(18) 0.0050(14) 0.0016(16) -0.0005(13)
C30 0.0223(16) 0.0321(17) 0.0213(19) -0.0022(15) 0.0099(16) 0.0009(14)
C31 0.0245(16) 0.0280(18) 0.033(2) 0.0016(16) 0.0003(18) -0.0014(13)
C32 0.0329(17) 0.0229(16) 0.0188(17) -0.0065(15) -0.0009(16) -0.0064(14)
C33 0.0299(17) 0.0396(18) 0.0199(18) -0.0056(15) 0.0143(17) -0.0086(14)
C34 0.0230(16) 0.0366(18) 0.0228(18) -0.0052(15) 0.0000(16) -0.0025(14)
C35 0.0468(19) 0.0264(15) 0.0195(17) 0.0027(13) -0.0039(18) -0.0104(14)
C36 0.0302(17) 0.0199(14) 0.0166(16) -0.0003(12) 0.0016(16) 0.0000(12)
C37 0.0425(17) 0.0254(14) 0.0212(16) 0.0027(16) -0.0057(16) -0.0064(16)
C38 0.0352(18) 0.0263(17) 0.0195(19) 0.0047(16) -0.0039(18) -0.0029(15)
C39 0.0373(19) 0.0272(18) 0.026(2) -0.0024(16) 0.0061(19) 0.0001(15)
C40 0.0270(16) 0.038(2) 0.0236(19) 0.0042(16) 0.0050(17) -0.0056(15)
C41 0.0268(15) 0.0361(18) 0.0268(19) -0.0046(16) 0.0020(16) -0.0005(15)
C42 0.0253(16) 0.0361(17) 0.0274(19) 0.0018(16) -0.0028(17) -0.0052(14)

loop_
_atom_type_symbol
_atom_type_description
_atom_type_scat_dispersion_real
_atom_type_scat_dispersion_imag
_atom_type_scat_source
C C 0.0033 0.0016 'International Tables Vol C Tables 4.2.6.8 and 6.1.1.4'
H H 0.0000 0.0000 'International Tables Vol C Tables 4.2.6.8 and 6.1.1.4'
N N 0.0061 0.0033 'International Tables Vol C Tables 4.2.6.8 and 6.1.1.4'
O O 0.0106 0.0060 'International Tables Vol C Tables 4.2.6.8 and 6.1.1.4'
Ag Ag -0.8971 1.1015 'International Tables Vol C Tables 4.2.6.8 and 6.1.1.4'

loop_
_geom_angle_atom_site_label_1
_geom_angle_atom_site_label_2
_geom_angle_atom_site_label_3
_geom_angle
_geom_angle_site_symmetry_1
_geom_angle_site_symmetry_3
N1 Ag1 N3 166.97(9) . .
N1 Ag1 O1 94.99(8) . .
N3 Ag1 O1 92.07(9) . .
N1 Ag1 Ag2 108.28(7) . 2_557
N3 Ag1 Ag2 82.91(7) . 2_557
O1 Ag1 Ag2 87.71(5) . 2_557
N4 Ag2 N2 170.41(11) 1_656 .
N4 Ag2 Ag1 108.88(8) 1_656 2_547
N2 Ag2 Ag1 80.68(7) . 2_547
C21 N1 C17 117.8(3) . .
C21 N1 Ag1 122.47(19) . .
C17 N1 Ag1 119.7(2) . .
C27 N2 C28 118.5(3) . .
C27 N2 Ag2 124.46(19) . .
C28 N2 Ag2 116.7(3) . .
C34 N3 C30 116.5(3) . .
C34 N3 Ag1 120.6(2) . .
C30 N3 Ag1 122.7(2) . .
C40 N4 C41 118.5(3) . .
C40 N4 Ag2 120.4(2) . 1_454
C41 N4 Ag2 121.1(3) . 1_454
C1 O1 Ag1 114.54(18) . .
C2 O3 H3O 112(2) . .
C10 O6 H6O 108(2) . .
H1WA O1W H1WB 111(3) . .
H2WA O2W H2WB 116(3) . .
H3WA O3W H3WB 104(3) . .
O2 C1 O1 126.7(3) . .
O2 C1 C2 116.3(3) . .
O1 C1 C2 116.9(3) . .
O3 C2 C3 112.1(3) . .
O3 C2 C1 112.8(2) . .
C3 C2 C1 108.0(2) . .
O3 C2 H2 107.9 . .
C3 C2 H2 107.9 . .
C1 C2 H2 107.9 . .
C8 C3 C4 117.7(3) . .
C8 C3 C2 122.0(3) . .
C4 C3 C2 120.2(3) . .
C5 C4 C3 120.8(4) . .
C5 C4 H4 119.6 . .
C3 C4 H4 119.6 . .
C4 C5 C6 120.7(3) . .
C4 C5 H5 119.7 . .
C6 C5 H5 119.7 . .
C7 C6 C5 119.4(3) . .
C7 C6 H6 120.3 . .
C5 C6 H6 120.3 . .
C6 C7 C8 120.5(3) . .
C6 C7 H7 119.8 . .
C8 C7 H7 119.8 . .
C3 C8 C7 120.9(3) . .
C3 C8 H8 119.6 . .
C7 C8 H8 119.6 . .
O5 C9 O4 127.0(4) . .
O5 C9 C10 115.0(4) . .
O4 C9 C10 118.0(3) . .
O6 C10 C11 111.4(3) . .
O6 C10 C9 109.4(3) . .
C11 C10 C9 111.7(3) . .
O6 C10 H10 108.1 . .
C11 C10 H10 108.1 . .
C9 C10 H10 108.1 . .
C16 C11 C12 118.2(3) . .
C16 C11 C10 120.9(3) . .
C12 C11 C10 120.8(3) . .
C13 C12 C11 120.7(3) . .
C13 C12 H12 119.7 . .
C11 C12 H12 119.7 . .
C14 C13 C12 119.8(3) . .
C14 C13 H13 120.1 . .
C12 C13 H13 120.1 . .
C15 C14 C13 120.1(3) . .
C15 C14 H14 120.0 . .
C13 C14 H14 120.0 . .
C14 C15 C16 120.1(3) . .
C14 C15 H15 120.0 . .
C16 C15 H15 120.0 . .
C11 C16 C15 121.1(3) . .
C11 C16 H16 119.5 . .
C15 C16 H16 119.5 . .
N1 C17 C18 121.3(4) . .
N1 C17 H17 119.4 . .
C18 C17 H17 119.4 . .
C19 C18 C17 121.3(3) . .
C19 C18 H18 119.4 . .
C17 C18 H18 119.4 . .
C18 C19 C20 117.2(3) . .
C18 C19 C22 120.7(3) . .
C20 C19 C22 122.1(3) . .
C21 C20 C19 119.5(3) . .
C21 C20 H20 120.2 . .
C19 C20 H20 120.2 . .
N1 C21 C20 122.8(3) . .
N1 C21 H21 118.6 . .
C20 C21 H21 118.6 . .
C19 C22 C23 112.8(2) . .
C19 C22 H22A 109.0 . .
C23 C22 H22A 109.0 . .
C19 C22 H22B 109.0 . .
C23 C22 H22B 109.0 . .
H22A C22 H22B 107.8 . .
C24 C23 C22 111.7(2) . .
C24 C23 H23A 109.3 . .
C22 C23 H23A 109.3 . .
C24 C23 H23B 109.3 . .
C22 C23 H23B 109.3 . .
H23A C23 H23B 107.9 . .
C25 C24 C23 112.0(2) . .
C25 C24 H24A 109.2 . .
C23 C24 H24A 109.2 . .
C25 C24 H24B 109.2 . .
C23 C24 H24B 109.2 . .
H24A C24 H24B 107.9 . .
C29 C25 C26 118.1(3) . .
C29 C25 C24 120.8(3) . .
C26 C25 C24 121.0(3) . .
C25 C26 C27 118.3(3) . .
C25 C26 H26 120.8 . .
C27 C26 H26 120.8 . .
N2 C27 C26 123.4(3) . .
N2 C27 H27 118.3 . .
C26 C27 H27 118.3 . .
N2 C28 C29 120.9(3) . .
N2 C28 H28 119.6 . .
C29 C28 H28 119.6 . .
C25 C29 C28 120.8(3) . .
C25 C29 H29 119.6 . .
C28 C29 H29 119.6 . .
N3 C30 C31 122.7(3) . .
N3 C30 H30 118.7 . .
C31 C30 H30 118.7 . .
C32 C31 C30 120.4(3) . .
C32 C31 H31 119.8 . .
C30 C31 H31 119.8 . .
C31 C32 C33 118.4(3) . .
C31 C32 C35 121.5(3) . .
C33 C32 C35 120.1(3) . .
C34 C33 C32 117.8(4) . .
C34 C33 H33 121.1 . .
C32 C33 H33 121.1 . .
N3 C34 C33 124.3(3) . .
N3 C34 H34 117.9 . .
C33 C34 H34 117.9 . .
C32 C35 C36 112.4(2) . .
C32 C35 H35A 109.1 . .
C36 C35 H35A 109.1 . .
C32 C35 H35B 109.1 . .
C36 C35 H35B 109.1 . .
H35A C35 H35B 107.9 . .
C37 C36 C35 112.3(2) . .
C37 C36 H36A 109.1 . .
C35 C36 H36A 109.1 . .
C37 C36 H36B 109.1 . .
C35 C36 H36B 109.1 . .
H36A C36 H36B 107.9 . .
C38 C37 C36 111.8(2) . .
C38 C37 H37A 109.3 . .
C36 C37 H37A 109.3 . .
C38 C37 H37B 109.3 . .
C36 C37 H37B 109.3 . .
H37A C37 H37B 107.9 . .
C42 C38 C39 117.8(3) . .
C42 C38 C37 122.0(3) . .
C39 C38 C37 120.2(3) . .
C40 C39 C38 119.0(4) . .
C40 C39 H39 120.5 . .
C38 C39 H39 120.5 . .
N4 C40 C39 122.9(3) . .
N4 C40 H40 118.5 . .
C39 C40 H40 118.5 . .
N4 C41 C42 121.0(4) . .
N4 C41 H41 119.5 . .
C42 C41 H41 119.5 . .
C38 C42 C41 120.8(3) . .
C38 C42 H42 119.6 . .
C41 C42 H42 119.6 . .

loop_
_geom_bond_atom_site_label_1
_geom_bond_atom_site_label_2
_geom_bond_distance
_geom_bond_site_symmetry_2
Ag1 N1 2.166(3) .
Ag1 N3 2.171(3) .
Ag1 O1 2.582(2) .
Ag1 Ag2 2.9836(3) 2_557
Ag2 N4 2.144(3) 1_656
Ag2 N2 2.155(3) .
Ag2 Ag1 2.9835(3) 2_547
N1 C21 1.342(4) .
N1 C17 1.348(4) .
N2 C27 1.312(4) .
N2 C28 1.358(4) .
N3 C34 1.343(4) .
N3 C30 1.344(4) .
N4 C40 1.329(4) .
N4 C41 1.357(4) .
N4 Ag2 2.144(3) 1_454
O1 C1 1.256(4) .
O2 C1 1.247(4) .
O3 C2 1.428(3) .
O3 H3O 0.852(18) .
O4 C9 1.242(5) .
O5 C9 1.234(4) .
O6 C10 1.416(4) .
O6 H6O 0.842(19) .
O1W H1WA 0.844(17) .
O1W H1WB 0.833(18) .
O2W H2WA 0.826(17) .
O2W H2WB 0.828(17) .
O3W H3WA 0.879(19) .
O3W H3WB 0.850(18) .
C1 C2 1.536(4) .
C2 C3 1.514(4) .
C2 H2 1.0000 .
C3 C8 1.382(5) .
C3 C4 1.410(4) .
C4 C5 1.363(5) .
C4 H4 0.9500 .
C5 C6 1.382(5) .
C5 H5 0.9500 .
C6 C7 1.371(5) .
C6 H6 0.9500 .
C7 C8 1.386(5) .
C7 H7 0.9500 .
C8 H8 0.9500 .
C9 C10 1.542(5) .
C10 C11 1.523(4) .
C10 H10 1.0000 .
C11 C16 1.383(4) .
C11 C12 1.396(4) .
C12 C13 1.390(4) .
C12 H12 0.9500 .
C13 C14 1.381(5) .
C13 H13 0.9500 .
C14 C15 1.372(5) .
C14 H14 0.9500 .
C15 C16 1.387(4) .
C15 H15 0.9500 .
C16 H16 0.9500 .
C17 C18 1.391(5) .
C17 H17 0.9500 .
C18 C19 1.366(5) .
C18 H18 0.9500 .
C19 C20 1.389(4) .
C19 C22 1.515(4) .
C20 C21 1.386(4) .
C20 H20 0.9500 .
C21 H21 0.9500 .
C22 C23 1.528(4) .
C22 H22A 0.9900 .
C22 H22B 0.9900 .
C23 C24 1.523(4) .
C23 H23A 0.9900 .
C23 H23B 0.9900 .
C24 C25 1.521(4) .
C24 H24A 0.9900 .
C24 H24B 0.9900 .
C25 C29 1.365(5) .
C25 C26 1.391(4) .
C26 C27 1.392(4) .
C26 H26 0.9500 .
C27 H27 0.9500 .
C28 C29 1.380(4) .
C28 H28 0.9500 .
C29 H29 0.9500 .
C30 C31 1.392(5) .
C30 H30 0.9500 .
C31 C32 1.355(5) .
C31 H31 0.9500 .
C32 C33 1.402(4) .
C32 C35 1.506(4) .
C33 C34 1.392(5) .
C33 H33 0.9500 .
C34 H34 0.9500 .
C35 C36 1.524(4) .
C35 H35A 0.9900 .
C35 H35B 0.9900 .
C36 C37 1.523(4) .
C36 H36A 0.9900 .
C36 H36B 0.9900 .
C37 C38 1.505(4) .
C37 H37A 0.9900 .
C37 H37B 0.9900 .
C38 C42 1.366(5) .
C38 C39 1.397(5) .
C39 C40 1.386(4) .
C39 H39 0.9500 .
C40 H40 0.9500 .
C41 C42 1.389(4) .
C41 H41 0.9500 .
C42 H42 0.9500 .

loop_
_geom_hbond_atom_site_label_D
_geom_hbond_atom_site_label_H
_geom_hbond_atom_site_label_A
_geom_hbond_distance_DH
_geom_hbond_distance_HA
_geom_hbond_distance_DA
_geom_hbond_angle_DHA
_geom_hbond_site_symmetry_A
O3 H3O O3W 0.852(18) 2.11(2) 2.952(4) 169(4) .
O6 H6O O5 0.842(19) 2.04(3) 2.568(4) 120(2) .
O1W H1WB O4 0.833(18) 2.29(3) 3.036(4) 150(4) .
O1W H1WB O5 0.833(18) 2.34(3) 3.099(5) 153(4) .
O1W H1WA O3 0.844(17) 2.12(2) 2.901(3) 153(3) 1_455
O2W H2WA O2 0.826(17) 1.98(2) 2.765(3) 159(4) 1_545
O2W H2WB O4 0.828(17) 1.92(2) 2.741(4) 169(4) 1_645
O3W H3WB O2W 0.850(18) 1.927(18) 2.774(4) 174(4) .
O3W H3WA O1 0.879(19) 1.91(2) 2.778(4) 169(5) .
